data_4518391
loop_
_publ_author_name
'Laventure, Audrey'
'Maris, Thierry'
'Pellerin, Christian'
'Lebel, Olivier'

_publ_section_title
;
 Glass versus Crystal: A Balancing Act between Competing Intermolecular
 Interactions
;
_journal_name_full 'Crystal Growth and Design'
_journal_page_first 2365
_journal_page_last 2373
_journal_paper_doi 10.1021/acs.cgd.6b01567
_journal_volume 17
_journal_year 2017
_chemical_formula_moiety 'C26 H21 F5 N6'
_chemical_formula_sum 'C26 H21 F5 N6'
_chemical_formula_weight 512.49
_chemical_name_systematic
;
N2-(3,5-dimethylphenyl)-N4-methyl-N6-
(3-(2-(pentafluorophenyl)vinyl)phenyl)-1,3,5-triazine-2,4,6-triamine
;
_space_group_crystal_system triclinic
_space_group_IT_number 2
_space_group_name_Hall '-P 1'
_space_group_name_H-M_alt 'P -1'
_atom_sites_solution_hydrogens geom
_atom_sites_solution_primary direct
_audit_creation_date 2015-01-15
_audit_creation_method
;
Olex2 1.2
(compiled 2015.01.12 svn.r3133 for OlexSys, GUI svn.r4987)
;
_cell_angle_alpha 87.061(5)
_cell_angle_beta 76.319(5)
_cell_angle_gamma 84.542(5)
_cell_formula_units_Z 2
_cell_length_a 8.0372(7)
_cell_length_b 9.8143(8)
_cell_length_c 14.9100(12)
_cell_measurement_reflns_used 9960
_cell_measurement_temperature 100
_cell_measurement_theta_max 58.389
_cell_measurement_theta_min 2.655
_cell_volume 1137.04(17)
_computing_cell_refinement
;
SAINT (2013) V8.34A; Integration Software for Single Crystal Data.
Bruker AXS Inc., Madison, WI 53719-1173.
;
_computing_data_collection
;
APEX 2 (2013) Bruker AXS Inc., Madison, WI 53719-1173.
;
_computing_data_reduction
;
SAINT (2013) V8.34A; Integration Software for Single Crystal Data.
Bruker AXS Inc., Madison, WI 53719-1173.
;
_computing_molecular_graphics 'Olex2 (Dolomanov et al., 2009)'
_computing_publication_material 'Olex2 (Dolomanov et al., 2009)'
_computing_structure_refinement 'XL (Sheldrick, 2008)'
_computing_structure_solution 'XT (Sheldrick, 2015)'
_diffrn_ambient_temperature 100
_diffrn_detector 'CMOS Area detector'
_diffrn_detector_area_resol_mean 10.24
_diffrn_detector_type 'Bruker Photon 100 CMOS Detector'
_diffrn_measured_fraction_theta_full 1.000
_diffrn_measured_fraction_theta_max 0.995
_diffrn_measurement_device 'k-geometry diffractometer'
_diffrn_measurement_device_type 'Bruker Venture Metaljet'
_diffrn_measurement_method '\w and \f scans'
_diffrn_radiation_collimation 'Focusing mirrors'
_diffrn_radiation_monochromator 'Helios MX Mirror Optics'
_diffrn_radiation_probe x-ray
_diffrn_radiation_type GaK\a
_diffrn_radiation_wavelength 1.34139
_diffrn_reflns_av_R_equivalents 0.0635
_diffrn_reflns_av_unetI/netI 0.0372
_diffrn_reflns_Laue_measured_fraction_full 1.000
_diffrn_reflns_Laue_measured_fraction_max 0.995
_diffrn_reflns_limit_h_max 10
_diffrn_reflns_limit_h_min -10
_diffrn_reflns_limit_k_max 12
_diffrn_reflns_limit_k_min -12
_diffrn_reflns_limit_l_max 19
_diffrn_reflns_limit_l_min -19
_diffrn_reflns_number 37272
_diffrn_reflns_point_group_measured_fraction_full 1.000
_diffrn_reflns_point_group_measured_fraction_max 0.995
_diffrn_reflns_theta_full 53.594
_diffrn_reflns_theta_max 60.804
_diffrn_reflns_theta_min 2.655
_diffrn_source 'Metal Jet'
_diffrn_source_target Ga
_diffrn_source_type 'Gallium Liquid Metal Jet Source'
_exptl_absorpt_coefficient_mu 0.662
_exptl_absorpt_correction_T_max 0.3718
_exptl_absorpt_correction_T_min 0.2607
_exptl_absorpt_correction_type multi-scan
_exptl_absorpt_process_details
;
SADABS-2014/5 (Bruker,2014/5) was used for absorption correction.
wR2(int) was 0.1218 before and 0.0761 after correction.
The Ratio of minimum to maximum transmission is 0.7012.
The \l/2 correction factor is 0.00150.
;
_exptl_crystal_colour 'clear light colourless'
_exptl_crystal_colour_lustre clear
_exptl_crystal_colour_modifier light
_exptl_crystal_colour_primary colourless
_exptl_crystal_density_diffrn 1.497
_exptl_crystal_description block
_exptl_crystal_F_000 528
_exptl_crystal_size_max 0.19
_exptl_crystal_size_mid 0.13
_exptl_crystal_size_min 0.05
_refine_diff_density_max 0.593
_refine_diff_density_min -0.245
_refine_diff_density_rms 0.098
_refine_ls_extinction_coef .
_refine_ls_extinction_method none
_refine_ls_goodness_of_fit_ref 1.061
_refine_ls_hydrogen_treatment constr
_refine_ls_matrix_type full
_refine_ls_number_parameters 337
_refine_ls_number_reflns 5245
_refine_ls_number_restraints 0
_refine_ls_restrained_S_all 1.061
_refine_ls_R_factor_all 0.0690
_refine_ls_R_factor_gt 0.0550
_refine_ls_shift/su_max 0.000
_refine_ls_shift/su_mean 0.000
_refine_ls_structure_factor_coef Fsqd
_refine_ls_weighting_details 'w=1/[\s^2^(Fo^2^)+(0.1024P)^2^+0.2317P] where P=(Fo^2^+2Fc^2^)/3'
_refine_ls_weighting_scheme calc
_refine_ls_wR_factor_gt 0.1487
_refine_ls_wR_factor_ref 0.1614
_reflns_Friedel_coverage 0.000
_reflns_Friedel_fraction_full .
_reflns_Friedel_fraction_max .
_reflns_number_gt 4130
_reflns_number_total 5245
_reflns_threshold_expression 'I > 2\s(I)'
_cod_data_source_file pelle8.cif
_cod_data_source_block pelle8
_cod_database_code 4518391

loop_
_space_group_symop_id
_space_group_symop_operation_xyz
1 'x, y, z'
2 '-x, -y, -z'

loop_
_atom_site_label
_atom_site_type_symbol
_atom_site_fract_x
_atom_site_fract_y
_atom_site_fract_z
_atom_site_U_iso_or_equiv
_atom_site_adp_type
_atom_site_occupancy
_atom_site_site_symmetry_order
_atom_site_calc_flag
_atom_site_refinement_flags_posn
_atom_site_refinement_flags_adp
_atom_site_refinement_flags_occupancy
_atom_site_disorder_assembly
_atom_site_disorder_group
F1 F 1.00981(12) 0.86052(10) 0.65481(7) 0.0310(2) Uani 1 1 d . . . . .
F2 F 1.09668(12) 0.85652(10) 0.81565(7) 0.0318(2) Uani 1 1 d . . . . .
F3 F 1.03139(15) 0.64103(11) 0.93794(7) 0.0395(3) Uani 1 1 d . . . . .
F4 F 0.87182(16) 0.42978(11) 0.89482(7) 0.0430(3) Uani 1 1 d . . . . .
F5 F 0.78727(14) 0.42804(10) 0.73181(7) 0.0357(3) Uani 1 1 d . . . . .
N1 N 0.52843(17) 0.11543(14) 0.39274(9) 0.0250(3) Uani 1 1 d . . . . .
N2 N 0.54465(17) 0.29302(14) 0.27593(9) 0.0257(3) Uani 1 1 d . . . . .
N3 N 0.64014(17) 0.32703(14) 0.41352(9) 0.0254(3) Uani 1 1 d . . . . .
N4 N 0.62664(18) 0.14922(15) 0.52122(9) 0.0279(3) Uani 1 1 d . . . . .
H4 H 0.6012 0.0653 0.5391 0.033 Uiso 1 1 calc R . . . .
N5 N 0.44347(19) 0.08191(15) 0.26172(9) 0.0289(3) Uani 1 1 d . . . . .
H5 H 0.4270 0.0009 0.2888 0.035 Uiso 1 1 calc R . . . .
N6 N 0.64348(18) 0.49426(14) 0.29574(9) 0.0282(3) Uani 1 1 d . . . . .
H6 H 0.6164 0.5119 0.2422 0.034 Uiso 1 1 calc R . . . .
C1 C 0.59771(19) 0.19910(17) 0.44037(11) 0.0243(3) Uani 1 1 d . . . . .
C2 C 0.5082(2) 0.16870(17) 0.31082(11) 0.0252(3) Uani 1 1 d . . . . .
C3 C 0.6086(2) 0.36699(16) 0.33186(11) 0.0246(3) Uani 1 1 d . . . . .
C4 C 0.6983(2) 0.22805(19) 0.58057(12) 0.0322(4) Uani 1 1 d . . . . .
H4A H 0.7909 0.2785 0.5428 0.048 Uiso 1 1 calc GR . . . .
H4B H 0.7442 0.1660 0.6242 0.048 Uiso 1 1 calc GR . . . .
H4C H 0.6081 0.2928 0.6148 0.048 Uiso 1 1 calc GR . . . .
C5 C 0.3980(2) 0.09733(18) 0.17569(11) 0.0269(3) Uani 1 1 d . . . . .
C6 C 0.3052(2) -0.00490(17) 0.15493(12) 0.0276(3) Uani 1 1 d . . . . .
H6A H 0.2756 -0.0779 0.1984 0.033 Uiso 1 1 calc R . . . .
C7 C 0.2553(2) -0.00197(18) 0.07168(12) 0.0291(4) Uani 1 1 d . . . . .
C8 C 0.2992(2) 0.10634(18) 0.00932(12) 0.0295(4) Uani 1 1 d . . . . .
H8 H 0.2650 0.1101 -0.0476 0.035 Uiso 1 1 calc R . . . .
C9 C 0.3922(2) 0.20948(18) 0.02862(11) 0.0286(4) Uani 1 1 d . . . . .
C10 C 0.4419(2) 0.20493(17) 0.11222(11) 0.0276(4) Uani 1 1 d . . . . .
H10 H 0.5054 0.2748 0.1259 0.033 Uiso 1 1 calc R . . . .
C11 C 0.1549(2) -0.11348(19) 0.05067(13) 0.0348(4) Uani 1 1 d . . . . .
H11A H 0.1823 -0.1982 0.0839 0.052 Uiso 1 1 calc GR . . . .
H11B H 0.1854 -0.1287 -0.0159 0.052 Uiso 1 1 calc GR . . . .
H11C H 0.0316 -0.0860 0.0703 0.052 Uiso 1 1 calc GR . . . .
C12 C 0.4382(3) 0.3253(2) -0.04022(13) 0.0358(4) Uani 1 1 d . . . . .
H12A H 0.4875 0.2883 -0.1015 0.054 Uiso 1 1 calc GR . . . .
H12B H 0.5223 0.3775 -0.0220 0.054 Uiso 1 1 calc GR . . . .
H12C H 0.3345 0.3857 -0.0420 0.054 Uiso 1 1 calc GR . . . .
C13 C 0.7145(2) 0.60305(17) 0.32741(11) 0.0260(3) Uani 1 1 d . . . . .
C14 C 0.7459(2) 0.71539(18) 0.26617(12) 0.0304(4) Uani 1 1 d . . . . .
H14 H 0.7250 0.7125 0.2062 0.036 Uiso 1 1 calc R . . . .
C15 C 0.8071(2) 0.83071(18) 0.29199(12) 0.0323(4) Uani 1 1 d . . . . .
H15 H 0.8262 0.9073 0.2504 0.039 Uiso 1 1 calc R . . . .
C16 C 0.8406(2) 0.83395(17) 0.37884(12) 0.0288(4) Uani 1 1 d . . . . .
H16 H 0.8820 0.9134 0.3967 0.035 Uiso 1 1 calc R . . . .
C17 C 0.8140(2) 0.72195(17) 0.44007(11) 0.0251(3) Uani 1 1 d . . . . .
C18 C 0.7494(2) 0.60553(17) 0.41425(11) 0.0251(3) Uani 1 1 d . . . . .
H18 H 0.7297 0.5290 0.4559 0.030 Uiso 1 1 calc R . . . .
C19 C 0.8537(2) 0.73225(17) 0.53059(11) 0.0267(3) Uani 1 1 d . . . . .
H19 H 0.8825 0.8190 0.5448 0.032 Uiso 1 1 calc R . . . .
C20 C 0.8535(2) 0.63270(17) 0.59485(11) 0.0257(3) Uani 1 1 d . . . . .
H20 H 0.8225 0.5465 0.5811 0.031 Uiso 1 1 calc R . . . .
C21 C 0.8962(2) 0.64218(17) 0.68475(11) 0.0250(3) Uani 1 1 d . . . . .
C22 C 0.9742(2) 0.75072(17) 0.71135(11) 0.0259(3) Uani 1 1 d . . . . .
C23 C 1.0192(2) 0.75128(17) 0.79511(12) 0.0268(4) Uani 1 1 d . . . . .
C24 C 0.9866(2) 0.64271(18) 0.85676(12) 0.0301(4) Uani 1 1 d . . . . .
C25 C 0.9071(2) 0.53473(18) 0.83454(12) 0.0304(4) Uani 1 1 d . . . . .
C26 C 0.8640(2) 0.53626(17) 0.74998(12) 0.0278(4) Uani 1 1 d . . . . .

loop_
_atom_site_aniso_label
_atom_site_aniso_U_11
_atom_site_aniso_U_22
_atom_site_aniso_U_33
_atom_site_aniso_U_23
_atom_site_aniso_U_13
_atom_site_aniso_U_12
F1 0.0424(6) 0.0280(5) 0.0272(5) 0.0039(4) -0.0139(4) -0.0141(4)
F2 0.0387(5) 0.0313(5) 0.0316(5) -0.0037(4) -0.0157(4) -0.0129(4)
F3 0.0606(7) 0.0413(6) 0.0268(5) 0.0026(4) -0.0273(5) -0.0145(5)
F4 0.0746(8) 0.0349(6) 0.0291(6) 0.0111(4) -0.0267(5) -0.0230(5)
F5 0.0563(6) 0.0299(5) 0.0289(5) 0.0021(4) -0.0205(5) -0.0196(5)
N1 0.0317(7) 0.0265(7) 0.0205(7) 0.0010(5) -0.0117(5) -0.0068(5)
N2 0.0334(7) 0.0280(7) 0.0197(6) -0.0002(5) -0.0123(5) -0.0070(5)
N3 0.0310(7) 0.0289(7) 0.0198(6) 0.0011(5) -0.0111(5) -0.0082(5)
N4 0.0379(7) 0.0287(7) 0.0226(7) 0.0041(5) -0.0158(6) -0.0116(6)
N5 0.0449(8) 0.0261(7) 0.0214(7) 0.0023(5) -0.0163(6) -0.0114(6)
N6 0.0423(8) 0.0277(7) 0.0206(7) 0.0025(5) -0.0172(6) -0.0101(6)
C1 0.0262(7) 0.0287(8) 0.0206(7) 0.0004(6) -0.0091(6) -0.0060(6)
C2 0.0287(8) 0.0279(8) 0.0215(8) -0.0029(6) -0.0095(6) -0.0047(6)
C3 0.0280(8) 0.0258(8) 0.0230(8) -0.0005(6) -0.0105(6) -0.0055(6)
C4 0.0413(9) 0.0386(10) 0.0240(8) 0.0032(7) -0.0182(7) -0.0149(7)
C5 0.0335(8) 0.0293(8) 0.0215(8) -0.0038(6) -0.0123(6) -0.0045(6)
C6 0.0348(8) 0.0269(8) 0.0243(8) -0.0009(6) -0.0111(7) -0.0072(6)
C7 0.0322(8) 0.0303(9) 0.0290(9) -0.0063(7) -0.0129(7) -0.0059(7)
C8 0.0363(9) 0.0321(9) 0.0252(8) -0.0030(7) -0.0155(7) -0.0060(7)
C9 0.0360(9) 0.0301(9) 0.0237(8) -0.0024(6) -0.0132(7) -0.0064(7)
C10 0.0359(8) 0.0281(8) 0.0230(8) -0.0026(6) -0.0117(7) -0.0101(6)
C11 0.0444(10) 0.0331(9) 0.0343(9) -0.0008(7) -0.0201(8) -0.0129(7)
C12 0.0502(10) 0.0359(10) 0.0276(9) 0.0014(7) -0.0183(8) -0.0137(8)
C13 0.0309(8) 0.0257(8) 0.0243(8) -0.0007(6) -0.0107(6) -0.0064(6)
C14 0.0420(9) 0.0309(9) 0.0226(8) 0.0033(6) -0.0147(7) -0.0093(7)
C15 0.0441(9) 0.0283(9) 0.0284(9) 0.0079(7) -0.0147(7) -0.0114(7)
C16 0.0372(9) 0.0261(8) 0.0271(8) -0.0001(6) -0.0131(7) -0.0090(7)
C17 0.0292(8) 0.0268(8) 0.0213(8) 0.0001(6) -0.0091(6) -0.0049(6)
C18 0.0300(8) 0.0271(8) 0.0201(7) 0.0015(6) -0.0087(6) -0.0054(6)
C19 0.0324(8) 0.0270(8) 0.0240(8) -0.0031(6) -0.0103(6) -0.0076(6)
C20 0.0319(8) 0.0268(8) 0.0222(8) -0.0029(6) -0.0110(6) -0.0080(6)
C21 0.0300(8) 0.0261(8) 0.0215(8) -0.0012(6) -0.0098(6) -0.0051(6)
C22 0.0304(8) 0.0256(8) 0.0238(8) 0.0004(6) -0.0088(6) -0.0075(6)
C23 0.0298(8) 0.0272(8) 0.0269(8) -0.0037(7) -0.0108(6) -0.0070(6)
C24 0.0391(9) 0.0325(9) 0.0238(8) -0.0022(7) -0.0160(7) -0.0061(7)
C25 0.0427(9) 0.0284(9) 0.0237(8) 0.0036(7) -0.0134(7) -0.0097(7)
C26 0.0361(8) 0.0256(8) 0.0262(8) -0.0024(6) -0.0129(7) -0.0095(6)

loop_
_atom_type_symbol
_atom_type_description
_atom_type_scat_dispersion_real
_atom_type_scat_dispersion_imag
_atom_type_scat_source
C C 0.0140 0.0070 'International Tables Vol C Tables 4.2.6.8 and 6.1.1.4'
H H 0.0000 0.0000 'International Tables Vol C Tables 4.2.6.8 and 6.1.1.4'
F F 0.0580 0.0410 'International Tables Vol C Tables 4.2.6.8 and 6.1.1.4'
N N 0.0250 0.0140 'International Tables Vol C Tables 4.2.6.8 and 6.1.1.4'

loop_
_geom_angle_atom_site_label_1
_geom_angle_atom_site_label_2
_geom_angle_atom_site_label_3
_geom_angle
_geom_angle_site_symmetry_1
_geom_angle_site_symmetry_3
C2 N1 C1 113.89(14) . .
C2 N2 C3 113.24(14) . .
C3 N3 C1 113.44(13) . .
C1 N4 H4 118.7 . .
C1 N4 C4 122.66(14) . .
C4 N4 H4 118.7 . .
C2 N5 H5 113.9 . .
C2 N5 C5 132.22(14) . .
C5 N5 H5 113.9 . .
C3 N6 H6 113.8 . .
C3 N6 C13 132.46(14) . .
C13 N6 H6 113.8 . .
N3 C1 N1 125.74(15) . .
N4 C1 N1 116.46(14) . .
N4 C1 N3 117.80(14) . .
N1 C2 N5 113.59(14) . .
N2 C2 N1 126.55(14) . .
N2 C2 N5 119.86(14) . .
N2 C3 N6 112.55(14) . .
N3 C3 N2 127.09(15) . .
N3 C3 N6 120.35(14) . .
N4 C4 H4A 109.5 . .
N4 C4 H4B 109.5 . .
N4 C4 H4C 109.5 . .
H4A C4 H4B 109.5 . .
H4A C4 H4C 109.5 . .
H4B C4 H4C 109.5 . .
C6 C5 N5 115.88(15) . .
C6 C5 C10 119.78(14) . .
C10 C5 N5 124.34(14) . .
C5 C6 H6A 119.4 . .
C7 C6 C5 121.17(16) . .
C7 C6 H6A 119.4 . .
C6 C7 C8 118.39(15) . .
C6 C7 C11 120.31(16) . .
C8 C7 C11 121.30(15) . .
C7 C8 H8 119.3 . .
C7 C8 C9 121.36(15) . .
C9 C8 H8 119.3 . .
C8 C9 C12 120.22(15) . .
C10 C9 C8 119.59(16) . .
C10 C9 C12 120.19(14) . .
C5 C10 H10 120.2 . .
C9 C10 C5 119.69(15) . .
C9 C10 H10 120.2 . .
C7 C11 H11A 109.5 . .
C7 C11 H11B 109.5 . .
C7 C11 H11C 109.5 . .
H11A C11 H11B 109.5 . .
H11A C11 H11C 109.5 . .
H11B C11 H11C 109.5 . .
C9 C12 H12A 109.5 . .
C9 C12 H12B 109.5 . .
C9 C12 H12C 109.5 . .
H12A C12 H12B 109.5 . .
H12A C12 H12C 109.5 . .
H12B C12 H12C 109.5 . .
C14 C13 N6 115.82(14) . .
C18 C13 N6 124.35(15) . .
C18 C13 C14 119.81(15) . .
C13 C14 H14 119.7 . .
C15 C14 C13 120.64(15) . .
C15 C14 H14 119.7 . .
C14 C15 H15 120.2 . .
C14 C15 C16 119.66(16) . .
C16 C15 H15 120.2 . .
C15 C16 H16 119.7 . .
C15 C16 C17 120.61(15) . .
C17 C16 H16 119.7 . .
C16 C17 C18 119.69(14) . .
C16 C17 C19 117.58(14) . .
C18 C17 C19 122.73(15) . .
C13 C18 C17 119.57(15) . .
C13 C18 H18 120.2 . .
C17 C18 H18 120.2 . .
C17 C19 H19 116.6 . .
C20 C19 C17 126.83(15) . .
C20 C19 H19 116.6 . .
C19 C20 H20 116.6 . .
C19 C20 C21 126.89(15) . .
C21 C20 H20 116.6 . .
C22 C21 C20 125.28(15) . .
C26 C21 C20 119.78(14) . .
C26 C21 C22 114.91(14) . .
F1 C22 C21 120.72(14) . .
F1 C22 C23 116.40(13) . .
C23 C22 C21 122.88(15) . .
F2 C23 C22 120.05(15) . .
F2 C23 C24 120.10(14) . .
C24 C23 C22 119.84(15) . .
F3 C24 C23 120.54(14) . .
F3 C24 C25 120.00(16) . .
C23 C24 C25 119.46(15) . .
F4 C25 C24 119.92(15) . .
F4 C25 C26 120.48(15) . .
C24 C25 C26 119.60(16) . .
F5 C26 C21 119.64(14) . .
F5 C26 C25 117.07(15) . .
C25 C26 C21 123.29(15) . .

loop_
_geom_bond_atom_site_label_1
_geom_bond_atom_site_label_2
_geom_bond_distance
_geom_bond_site_symmetry_2
F1 C22 1.3437(19) .
F2 C23 1.3392(17) .
F3 C24 1.3408(18) .
F4 C25 1.338(2) .
F5 C26 1.3471(18) .
N1 C1 1.3500(19) .
N1 C2 1.343(2) .
N2 C2 1.333(2) .
N2 C3 1.3502(19) .
N3 C1 1.348(2) .
N3 C3 1.334(2) .
N4 H4 0.8800 .
N4 C1 1.341(2) .
N4 C4 1.452(2) .
N5 H5 0.8800 .
N5 C2 1.3637(19) .
N5 C5 1.412(2) .
N6 H6 0.8800 .
N6 C3 1.362(2) .
N6 C13 1.408(2) .
C4 H4A 0.9800 .
C4 H4B 0.9800 .
C4 H4C 0.9800 .
C5 C6 1.393(2) .
C5 C10 1.395(2) .
C6 H6A 0.9500 .
C6 C7 1.390(2) .
C7 C8 1.391(3) .
C7 C11 1.507(2) .
C8 H8 0.9500 .
C8 C9 1.394(2) .
C9 C10 1.393(2) .
C9 C12 1.505(3) .
C10 H10 0.9500 .
C11 H11A 0.9800 .
C11 H11B 0.9800 .
C11 H11C 0.9800 .
C12 H12A 0.9800 .
C12 H12B 0.9800 .
C12 H12C 0.9800 .
C13 C14 1.398(2) .
C13 C18 1.390(2) .
C14 H14 0.9500 .
C14 C15 1.383(2) .
C15 H15 0.9500 .
C15 C16 1.386(2) .
C16 H16 0.9500 .
C16 C17 1.392(2) .
C17 C18 1.406(2) .
C17 C19 1.469(2) .
C18 H18 0.9500 .
C19 H19 0.9500 .
C19 C20 1.333(2) .
C20 H20 0.9500 .
C20 C21 1.470(2) .
C21 C22 1.404(2) .
C21 C26 1.386(2) .
C22 C23 1.380(2) .
C23 C24 1.374(2) .
C24 C25 1.381(2) .
C25 C26 1.383(2) .

loop_
_geom_hbond_atom_site_label_D
_geom_hbond_atom_site_label_H
_geom_hbond_atom_site_label_A
_geom_hbond_distance_DH
_geom_hbond_distance_HA
_geom_hbond_distance_DA
_geom_hbond_angle_DHA
_geom_hbond_site_symmetry_A
N4 H4 N1 0.88 2.22 3.0762(19) 164.0 2_656

loop_
_geom_torsion_atom_site_label_1
_geom_torsion_atom_site_label_2
_geom_torsion_atom_site_label_3
_geom_torsion_atom_site_label_4
_geom_torsion
_geom_torsion_site_symmetry_1
_geom_torsion_site_symmetry_2
_geom_torsion_site_symmetry_3
_geom_torsion_site_symmetry_4
F1 C22 C23 F2 -1.1(2) . . . .
F1 C22 C23 C24 179.87(14) . . . .
F2 C23 C24 F3 0.2(3) . . . .
F2 C23 C24 C25 -179.80(15) . . . .
F3 C24 C25 F4 1.3(3) . . . .
F3 C24 C25 C26 -178.91(16) . . . .
F4 C25 C26 F5 -0.5(3) . . . .
F4 C25 C26 C21 179.66(16) . . . .
N5 C5 C6 C7 -179.06(15) . . . .
N5 C5 C10 C9 179.20(15) . . . .
N6 C13 C14 C15 176.66(15) . . . .
N6 C13 C18 C17 -177.45(15) . . . .
C1 N1 C2 N2 -2.0(2) . . . .
C1 N1 C2 N5 177.93(13) . . . .
C1 N3 C3 N2 -1.4(2) . . . .
C1 N3 C3 N6 179.50(14) . . . .
C2 N1 C1 N3 2.1(2) . . . .
C2 N1 C1 N4 -177.68(14) . . . .
C2 N2 C3 N3 1.6(2) . . . .
C2 N2 C3 N6 -179.32(14) . . . .
C2 N5 C5 C6 -168.27(16) . . . .
C2 N5 C5 C10 12.7(3) . . . .
C3 N2 C2 N1 0.3(2) . . . .
C3 N2 C2 N5 -179.59(14) . . . .
C3 N3 C1 N1 -0.6(2) . . . .
C3 N3 C1 N4 179.23(14) . . . .
C3 N6 C13 C14 174.16(17) . . . .
C3 N6 C13 C18 -7.5(3) . . . .
C4 N4 C1 N1 -179.12(14) . . . .
C4 N4 C1 N3 1.1(2) . . . .
C5 N5 C2 N1 177.74(16) . . . .
C5 N5 C2 N2 -2.3(3) . . . .
C5 C6 C7 C8 -0.4(3) . . . .
C5 C6 C7 C11 -179.93(15) . . . .
C6 C5 C10 C9 0.2(3) . . . .
C6 C7 C8 C9 0.6(3) . . . .
C7 C8 C9 C10 -0.3(3) . . . .
C7 C8 C9 C12 179.90(17) . . . .
C8 C9 C10 C5 0.0(3) . . . .
C10 C5 C6 C7 0.0(3) . . . .
C11 C7 C8 C9 -179.92(16) . . . .
C12 C9 C10 C5 179.73(16) . . . .
C13 N6 C3 N2 -177.96(16) . . . .
C13 N6 C3 N3 1.2(3) . . . .
C13 C14 C15 C16 1.2(3) . . . .
C14 C13 C18 C17 0.8(2) . . . .
C14 C15 C16 C17 0.4(3) . . . .
C15 C16 C17 C18 -1.3(3) . . . .
C15 C16 C17 C19 179.45(16) . . . .
C16 C17 C18 C13 0.7(2) . . . .
C16 C17 C19 C20 -172.84(17) . . . .
C17 C19 C20 C21 178.81(15) . . . .
C18 C13 C14 C15 -1.8(3) . . . .
C18 C17 C19 C20 7.9(3) . . . .
C19 C17 C18 C13 179.91(15) . . . .
C19 C20 C21 C22 -12.2(3) . . . .
C19 C20 C21 C26 169.81(17) . . . .
C20 C21 C22 F1 2.9(3) . . . .
C20 C21 C22 C23 -176.72(15) . . . .
C20 C21 C26 F5 -2.7(2) . . . .
C20 C21 C26 C25 177.15(16) . . . .
C21 C22 C23 F2 178.52(14) . . . .
C21 C22 C23 C24 -0.5(3) . . . .
C22 C21 C26 F5 179.06(14) . . . .
C22 C21 C26 C25 -1.1(3) . . . .
C22 C23 C24 F3 179.22(15) . . . .
C22 C23 C24 C25 -0.8(3) . . . .
C23 C24 C25 F4 -178.71(16) . . . .
C23 C24 C25 C26 1.1(3) . . . .
C24 C25 C26 F5 179.76(15) . . . .
C24 C25 C26 C21 -0.1(3) . . . .
C26 C21 C22 F1 -179.02(14) . . . .
C26 C21 C22 C23 1.4(2) . . . .
